data_7150546
loop_
_publ_author_name
'Kaiser, Jasper'
'van Esseveldt, Bart C. J.'
'Segers, Margot J. A.'
'van Delft, Floris L.'
'Smits, Jan M. M.'
'Butterworth, Sam'
'Rutjes, Floris P. J. T.'

_publ_section_title
;
 Synthesis and aromatisation of cyclic enediyne-containing amino acids
;
_journal_issue 4
_journal_name_full 'Organic &amp; Biomolecular Chemistry'
_journal_page_first 695
_journal_page_last 705
_journal_paper_doi 10.1039/b815176h
_journal_volume 7
_journal_year 2009
_chemical_formula_sum 'C22 H19 N O4 S'
_chemical_formula_weight 393.44
_chemical_name_systematic
;
?
;
_space_group_IT_number 2
_symmetry_cell_setting triclinic
_symmetry_space_group_name_Hall '-P 1'
_symmetry_space_group_name_H-M 'P -1'
_atom_sites_solution_hydrogens geom
_atom_sites_solution_primary direct
_atom_sites_solution_secondary difmap
_audit_creation_date 2003-12-03
_audit_creation_method 'SHELXL, adapted and expanded'
_cell_angle_alpha 111.921(6)
_cell_angle_beta 94.992(5)
_cell_angle_gamma 92.605(4)
_cell_formula_units_Z 2
_cell_length_a 6.8047(2)
_cell_length_b 11.9451(7)
_cell_length_c 12.7864(9)
_cell_measurement_reflns_used 23786
_cell_measurement_temperature 208(2)
_cell_measurement_theta_max 27.500
_cell_measurement_theta_min 3.020
_cell_volume 957.09(10)
_computing_data_collection 'Nonius "EvalCCD" program suite'
_computing_data_reduction 'Nonius "EvalCCD" program suite'
_computing_molecular_graphics
;
PLUTON (Spek, 1993),
PLATON (Spek, 1990, 1995)
;
_computing_structure_refinement 'SHELXL-97 (Sheldrick, 1997)'
_computing_structure_solution
;
DIRDIF (Beurskens et al., 1996),
PATTY (Beurskens et al., 1987)
;
_diffrn_ambient_temperature 208(2)
_diffrn_detector_area_resol_mean 18.4
_diffrn_measurement_device 'Nonius KappaCCD on rotating anode'
_diffrn_measurement_method 'area detector \f and \w scan'
_diffrn_radiation_monochromator graphite
_diffrn_radiation_source 'fine-focus sealed tube'
_diffrn_radiation_type MoK\a
_diffrn_radiation_wavelength 0.71073
_diffrn_reflns_av_R_equivalents 0.0249
_diffrn_reflns_av_sigmaI/netI 0.0220
_diffrn_reflns_limit_h_max 8
_diffrn_reflns_limit_h_min -8
_diffrn_reflns_limit_k_max 15
_diffrn_reflns_limit_k_min -15
_diffrn_reflns_limit_l_max 16
_diffrn_reflns_limit_l_min -16
_diffrn_reflns_number 23786
_diffrn_reflns_theta_full 27.50
_diffrn_reflns_theta_max 27.50
_diffrn_reflns_theta_min 3.02
_diffrn_standards_decay_% 0.000
_diffrn_standards_interval_time 0
_diffrn_standards_number 0
_exptl_absorpt_coefficient_mu 0.198
_exptl_absorpt_correction_T_max 1.000
_exptl_absorpt_correction_T_min 1.000
_exptl_absorpt_correction_type none
_exptl_crystal_colour 'colorless transparant'
_exptl_crystal_density_diffrn 1.365
_exptl_crystal_density_method 'not measured'
_exptl_crystal_description 'regular fragment'
_exptl_crystal_F_000 412
_exptl_crystal_size_max 0.31
_exptl_crystal_size_mid 0.15
_exptl_crystal_size_min 0.15
_refine_diff_density_max 0.367
_refine_diff_density_min -0.341
_refine_diff_density_rms 0.041
_refine_ls_extinction_method none
_refine_ls_goodness_of_fit_all 1.038
_refine_ls_goodness_of_fit_ref 1.038
_refine_ls_hydrogen_treatment mixed
_refine_ls_matrix_type full
_refine_ls_number_parameters 329
_refine_ls_number_reflns 4377
_refine_ls_number_restraints 0
_refine_ls_restrained_S_all 1.038
_refine_ls_R_factor_all 0.0494
_refine_ls_R_factor_gt 0.0373
_refine_ls_R_factor_obs 0.0373
_refine_ls_shift/esd_max 0.000
_refine_ls_shift/esd_mean 0.000
_refine_ls_shift/su_max 0.000
_refine_ls_shift/su_mean 0.000
_refine_ls_structure_factor_coef Fsqd
_refine_ls_weighting_details
;
w=1/[\s^2^(Fo^2^)+(0.0500P)^2^+0.3099P] where P=(Fo^2^+2Fc^2^)/3
;
_refine_ls_weighting_scheme calc
_refine_ls_wR_factor_all 0.0995
_refine_ls_wR_factor_gt 0.0935
_refine_ls_wR_factor_obs 0.0935
_refine_ls_wR_factor_ref 0.0995
_reflns_number_gt 3612
_reflns_number_observed 3612
_reflns_number_total 4377
_reflns_observed_criterion >2sigma(I)
_reflns_threshold_expression >2sigma(I)
_cod_data_source_file b815176h.txt
_cod_data_source_block BVE389
_cod_depositor_comments
;
The following automatic conversions were performed:
'_geom_angle_publ_flag' value 'Y' changed to 'y' according to
'/home/saulius/struct/CIF-dictionaries/cif_core.dic' dictionary named
'cif_core.dic' version 2.4.1 from 2010-06-29 (42
times).

'_geom_bond_publ_flag' value 'Y' changed to 'y' according to
'/home/saulius/struct/CIF-dictionaries/cif_core.dic' dictionary named
'cif_core.dic' version 2.4.1 from 2010-06-29 (30 times).

Automatic conversion script
Id: cif_fix_enum 1527 2010-12-29 10:47:43Z saulius 
;
_cod_original_cell_volume 957.09(9)
_cod_database_code 7150546

loop_
_symmetry_equiv_pos_as_xyz
'x, y, z'
'-x, -y, -z'

loop_
_atom_site_label
_atom_site_type_symbol
_atom_site_fract_x
_atom_site_fract_y
_atom_site_fract_z
_atom_site_U_iso_or_equiv
_atom_site_adp_type
_atom_site_occupancy
_atom_site_calc_flag
_atom_site_refinement_flags
_atom_site_disorder_assembly
_atom_site_disorder_group
S1 S 0.26990(5) 0.19277(3) 0.24227(3) 0.03000(11) Uani 1 d . . .
O1 O 0.09591(16) 0.25258(10) 0.27731(9) 0.0381(3) Uani 1 d . . .
O2 O 0.40924(18) 0.24056(11) 0.18888(10) 0.0461(3) Uani 1 d . . .
O3 O 0.03725(16) 0.32286(10) 0.54216(11) 0.0425(3) Uani 1 d . . .
O4 O 0.33082(16) 0.40299(10) 0.52490(10) 0.0405(3) Uani 1 d . . .
N1 N 0.38977(16) 0.18977(11) 0.35734(10) 0.0266(3) Uani 1 d . . .
C1 C 0.6002(2) 0.16424(14) 0.35972(15) 0.0321(3) Uani 1 d . . .
H1A H 0.656(3) 0.1931(15) 0.3077(15) 0.037(4) Uiso 1 d . . .
H1B H 0.669(3) 0.2101(16) 0.4369(16) 0.039(5) Uiso 1 d . . .
C2 C 0.6236(2) 0.03491(14) 0.32963(13) 0.0312(3) Uani 1 d . . .
C3 C 0.6177(2) -0.07217(14) 0.30118(13) 0.0313(3) Uani 1 d . . .
C4 C 0.5608(2) -0.19826(14) 0.27111(13) 0.0320(3) Uani 1 d . . .
C5 C 0.6836(3) -0.28989(17) 0.22416(17) 0.0460(4) Uani 1 d . . .
H5 H 0.819(3) -0.2711(18) 0.2111(17) 0.054(6) Uiso 1 d . . .
C6 C 0.6144(3) -0.40927(18) 0.1971(2) 0.0582(5) Uani 1 d . . .
H6 H 0.697(4) -0.474(2) 0.163(2) 0.079(7) Uiso 1 d . . .
C7 C 0.4274(3) -0.43832(17) 0.21759(19) 0.0562(5) Uani 1 d . . .
H7 H 0.379(3) -0.523(2) 0.2009(19) 0.067(6) Uiso 1 d . . .
C8 C 0.3037(3) -0.34872(15) 0.26476(16) 0.0430(4) Uani 1 d . . .
H8 H 0.176(3) -0.3662(17) 0.2838(16) 0.046(5) Uiso 1 d . . .
C9 C 0.3675(2) -0.22798(13) 0.29123(12) 0.0306(3) Uani 1 d . . .
C10 C 0.2500(2) -0.12909(13) 0.34071(12) 0.0294(3) Uani 1 d . . .
C11 C 0.1872(2) -0.03239(13) 0.38091(12) 0.0284(3) Uani 1 d . . .
C12 C 0.1181(2) 0.08824(13) 0.42726(13) 0.0285(3) Uani 1 d . . .
H12A H 0.069(2) 0.1003(15) 0.4979(15) 0.034(4) Uiso 1 d . . .
H12B H 0.011(2) 0.0957(14) 0.3764(14) 0.029(4) Uiso 1 d . . .
C13 C 0.2824(2) 0.19035(13) 0.45256(12) 0.0257(3) Uani 1 d . . .
H13 H 0.380(2) 0.1837(14) 0.5079(14) 0.028(4) Uiso 1 d . . .
C14 C 0.1985(2) 0.31215(13) 0.51049(12) 0.0304(3) Uani 1 d . . .
C15 C 0.2699(3) 0.52408(16) 0.5800(2) 0.0543(5) Uani 1 d . . .
H15A H 0.184(4) 0.542(3) 0.523(3) 0.098(9) Uiso 1 d . . .
H15B H 0.389(4) 0.571(2) 0.607(2) 0.079(8) Uiso 1 d . . .
H15C H 0.185(4) 0.525(2) 0.639(2) 0.078(8) Uiso 1 d . . .
C16 C 0.1951(2) 0.04232(13) 0.15044(11) 0.0282(3) Uani 1 d . . .
C17 C 0.3352(2) -0.03166(16) 0.09348(13) 0.0357(4) Uani 1 d . . .
H17 H 0.469(3) 0.0013(16) 0.1004(15) 0.042(5) Uiso 1 d . . .
C18 C 0.2782(3) -0.15204(17) 0.02904(14) 0.0427(4) Uani 1 d . . .
H18 H 0.376(3) -0.2015(18) -0.0087(17) 0.054(6) Uiso 1 d . . .
C19 C 0.0856(3) -0.20003(15) 0.02004(13) 0.0413(4) Uani 1 d . . .
C20 C -0.0531(3) -0.12381(15) 0.07376(13) 0.0367(4) Uani 1 d . . .
H20 H -0.188(3) -0.1536(16) 0.0641(15) 0.040(5) Uiso 1 d . . .
C21 C 0.0007(2) -0.00266(14) 0.13905(12) 0.0313(3) Uani 1 d . . .
H21 H -0.097(3) 0.0495(17) 0.1770(16) 0.044(5) Uiso 1 d . . .
C22 C 0.0258(5) -0.33320(19) -0.0459(2) 0.0655(6) Uani 1 d . . .
H22A H 0.054(4) -0.354(3) -0.120(3) 0.098(10) Uiso 1 d . . .
H22B H -0.113(6) -0.353(3) -0.049(3) 0.142(15) Uiso 1 d . . .
H22C H 0.102(4) -0.383(3) -0.014(3) 0.105(10) Uiso 1 d . . .

loop_
_atom_site_aniso_label
_atom_site_aniso_U_11
_atom_site_aniso_U_22
_atom_site_aniso_U_33
_atom_site_aniso_U_23
_atom_site_aniso_U_13
_atom_site_aniso_U_12
S1 0.0331(2) 0.02976(19) 0.03030(19) 0.01445(15) 0.00650(14) 0.00233(14)
O1 0.0395(6) 0.0359(6) 0.0383(6) 0.0129(5) 0.0024(5) 0.0113(5)
O2 0.0550(8) 0.0464(7) 0.0447(7) 0.0258(6) 0.0135(6) -0.0061(6)
O3 0.0345(6) 0.0350(6) 0.0569(7) 0.0127(5) 0.0198(5) 0.0057(5)
O4 0.0348(6) 0.0271(5) 0.0513(7) 0.0049(5) 0.0103(5) -0.0033(4)
N1 0.0197(6) 0.0312(6) 0.0297(6) 0.0119(5) 0.0058(4) 0.0000(4)
C1 0.0188(7) 0.0339(8) 0.0432(9) 0.0135(7) 0.0079(6) -0.0020(6)
C2 0.0168(6) 0.0393(9) 0.0394(8) 0.0164(7) 0.0063(6) 0.0017(6)
C3 0.0214(7) 0.0406(9) 0.0352(8) 0.0174(7) 0.0054(6) 0.0045(6)
C4 0.0329(8) 0.0337(8) 0.0323(8) 0.0156(6) 0.0025(6) 0.0072(6)
C5 0.0434(10) 0.0450(10) 0.0575(11) 0.0246(9) 0.0155(8) 0.0177(8)
C6 0.0633(13) 0.0406(10) 0.0743(14) 0.0206(10) 0.0210(11) 0.0258(9)
C7 0.0641(13) 0.0312(9) 0.0705(14) 0.0164(9) 0.0047(10) 0.0073(9)
C8 0.0421(10) 0.0335(8) 0.0531(10) 0.0171(8) 0.0022(8) 0.0010(7)
C9 0.0322(8) 0.0301(7) 0.0297(7) 0.0122(6) 0.0003(6) 0.0035(6)
C10 0.0247(7) 0.0313(8) 0.0329(7) 0.0137(6) 0.0031(6) -0.0028(6)
C11 0.0219(7) 0.0323(8) 0.0325(7) 0.0143(6) 0.0058(5) -0.0040(6)
C12 0.0222(7) 0.0293(7) 0.0342(8) 0.0113(6) 0.0093(6) 0.0003(5)
C13 0.0208(7) 0.0296(7) 0.0267(7) 0.0106(6) 0.0045(5) -0.0003(5)
C14 0.0272(7) 0.0311(8) 0.0313(7) 0.0100(6) 0.0045(6) -0.0001(6)
C15 0.0500(12) 0.0265(9) 0.0757(15) 0.0063(9) 0.0125(11) -0.0010(8)
C16 0.0321(8) 0.0319(7) 0.0223(7) 0.0117(6) 0.0045(5) 0.0049(6)
C17 0.0335(8) 0.0479(9) 0.0281(8) 0.0152(7) 0.0089(6) 0.0102(7)
C18 0.0505(10) 0.0476(10) 0.0288(8) 0.0098(7) 0.0088(7) 0.0223(8)
C19 0.0560(11) 0.0360(9) 0.0275(8) 0.0083(7) -0.0035(7) 0.0088(8)
C20 0.0387(9) 0.0401(9) 0.0297(8) 0.0130(7) -0.0013(6) -0.0016(7)
C21 0.0312(8) 0.0370(8) 0.0254(7) 0.0107(6) 0.0051(6) 0.0053(6)
C22 0.0936(19) 0.0353(11) 0.0526(13) 0.0027(9) -0.0083(12) 0.0096(11)

loop_
_atom_type_symbol
_atom_type_description
_atom_type_scat_dispersion_real
_atom_type_scat_dispersion_imag
_atom_type_scat_source
C C 0.0033 0.0016 'International Tables Vol C Tables 4.2.6.8 and 6.1.1.4'
H H 0.0000 0.0000 'International Tables Vol C Tables 4.2.6.8 and 6.1.1.4'
N N 0.0061 0.0033 'International Tables Vol C Tables 4.2.6.8 and 6.1.1.4'
O O 0.0106 0.0060 'International Tables Vol C Tables 4.2.6.8 and 6.1.1.4'
S S 0.1246 0.1234 'International Tables Vol C Tables 4.2.6.8 and 6.1.1.4'

loop_
_geom_angle_atom_site_label_1
_geom_angle_atom_site_label_2
_geom_angle_atom_site_label_3
_geom_angle
_geom_angle_site_symmetry_1
_geom_angle_site_symmetry_3
_geom_angle_publ_flag
O1 S1 O2 120.63(7) . . y
O1 S1 N1 105.59(6) . . y
O2 S1 N1 106.59(7) . . y
O1 S1 C16 107.93(7) . . y
O2 S1 C16 107.49(7) . . y
N1 S1 C16 108.07(7) . . y
C14 O4 C15 116.40(13) . . y
C13 N1 C1 118.37(12) . . y
C13 N1 S1 120.34(9) . . y
C1 N1 S1 120.38(10) . . y
C2 C1 N1 112.00(12) . . y
C3 C2 C1 171.78(15) . . y
C2 C3 C4 166.01(15) . . y
C5 C4 C9 119.77(15) . . y
C5 C4 C3 123.70(15) . . y
C9 C4 C3 116.53(13) . . y
C6 C5 C4 119.39(18) . . y
C7 C6 C5 120.97(18) . . y
C6 C7 C8 120.56(18) . . y
C7 C8 C9 119.91(17) . . y
C8 C9 C4 119.41(15) . . y
C8 C9 C10 123.81(14) . . y
C4 C9 C10 116.77(13) . . y
C11 C10 C9 165.94(15) . . y
C10 C11 C12 177.03(14) . . y
C11 C12 C13 113.37(12) . . y
N1 C13 C14 111.43(11) . . y
N1 C13 C12 117.03(12) . . y
C14 C13 C12 109.02(11) . . y
O3 C14 O4 125.09(14) . . y
O3 C14 C13 123.97(13) . . y
O4 C14 C13 110.88(12) . . y
C21 C16 C17 120.54(15) . . y
C21 C16 S1 119.97(11) . . y
C17 C16 S1 119.44(12) . . y
C18 C17 C16 118.91(16) . . y
C17 C18 C19 121.41(15) . . y
C20 C19 C18 118.73(16) . . y
C20 C19 C22 120.0(2) . . y
C18 C19 C22 121.31(19) . . y
C19 C20 C21 120.85(16) . . y
C16 C21 C20 119.47(15) . . y

loop_
_geom_bond_atom_site_label_1
_geom_bond_atom_site_label_2
_geom_bond_distance
_geom_bond_site_symmetry_2
_geom_bond_publ_flag
S1 O1 1.4294(11) . y
S1 O2 1.4301(11) . y
S1 N1 1.6324(12) . y
S1 C16 1.7620(15) . y
O3 C14 1.1985(18) . y
O4 C14 1.3246(18) . y
O4 C15 1.451(2) . y
N1 C13 1.4716(17) . y
N1 C1 1.4774(18) . y
C1 C2 1.466(2) . y
C2 C3 1.190(2) . y
C3 C4 1.433(2) . y
C4 C5 1.392(2) . y
C4 C9 1.417(2) . y
C5 C6 1.385(3) . y
C6 C7 1.376(3) . y
C7 C8 1.381(3) . y
C8 C9 1.392(2) . y
C9 C10 1.432(2) . y
C10 C11 1.192(2) . y
C11 C12 1.457(2) . y
C12 C13 1.5364(19) . y
C13 C14 1.528(2) . y
C16 C21 1.380(2) . y
C16 C17 1.392(2) . y
C17 C18 1.381(2) . y
C18 C19 1.384(3) . y
C19 C20 1.384(2) . y
C19 C22 1.512(3) . y
C20 C21 1.386(2) . y

loop_
_cod_related_entry_id
_cod_related_entry_database
_cod_related_entry_code
1 ChemSpider 25942268
